data_4101272
loop_
_publ_author_name
'Kawano, Masaki'
'Kobayashi, Yasuhiro'
'Ozeki, Tomoji'
'Fujita, Makoto'

_publ_contact_author 'Masaki Kawano'
_publ_section_title
;
 Direct crystallographic observation of a coordinatively unsaturated
 transition-metal complex in situ generated within a self-assembled
 cage.
;
_journal_issue 20
_journal_name_full 'Journal of the American Chemical Society'
_journal_page_first 6558
_journal_page_last 6559
_journal_paper_doi 10.1021/ja0609250
_journal_volume 128
_journal_year 2006
_chemical_formula_sum 'C157.48 H111.92 Mn3.18 N45.66 O106.58 Pd6'
_chemical_formula_weight 5162.50
_chemical_name_systematic
; 
 ? 
;
_space_group_IT_number 92
_symmetry_cell_setting tetragonal
_symmetry_space_group_name_Hall 'P 4abw 2nw'
_symmetry_space_group_name_H-M 'P 41 21 2'
_atom_sites_solution_hydrogens geom
_atom_sites_solution_primary direct
_atom_sites_solution_secondary difmap
_audit_creation_method SHELXL-97
_cell_angle_alpha 90.00
_cell_angle_beta 90.00
_cell_angle_gamma 90.00
_cell_formula_units_Z 4
_cell_length_a 29.055(3)
_cell_length_b 29.055(3)
_cell_length_c 30.767(7)
_cell_measurement_reflns_used 9560
_cell_measurement_temperature 78(2)
_cell_measurement_theta_max 27.3
_cell_measurement_theta_min 2.2
_cell_volume 25973(7)
_computing_cell_refinement 'Bruker SMART'
_computing_data_collection 'Bruker SMART'
_computing_data_reduction 'Bruker SHELXTL'
_computing_molecular_graphics 'Bruker XSHELL'
_computing_publication_material 'Bruker SHELXTL'
_computing_structure_refinement 'SHELXL-97 (Sheldrick, 1997)'
_computing_structure_solution 'SHELXS-97 (Sheldrick, 1990)'
_diffrn_ambient_temperature 78(2)
_diffrn_measured_fraction_theta_full 0.966
_diffrn_measured_fraction_theta_max 0.966
_diffrn_measurement_device_type 'Bruker SMART CCD area detector system'
_diffrn_measurement_method omega_scan
_diffrn_radiation_monochromator graphite
_diffrn_radiation_source 'fine-focus sealed tube'
_diffrn_radiation_type MoK\a
_diffrn_radiation_wavelength 0.71073
_diffrn_reflns_av_R_equivalents 0.0763
_diffrn_reflns_av_sigmaI/netI 0.0569
_diffrn_reflns_limit_h_max 39
_diffrn_reflns_limit_h_min -39
_diffrn_reflns_limit_k_max 39
_diffrn_reflns_limit_k_min -38
_diffrn_reflns_limit_l_max 41
_diffrn_reflns_limit_l_min -41
_diffrn_reflns_number 304957
_diffrn_reflns_theta_full 28.75
_diffrn_reflns_theta_max 28.75
_diffrn_reflns_theta_min 1.50
_exptl_absorpt_coefficient_mu 0.647
_exptl_absorpt_correction_T_max 0.8980
_exptl_absorpt_correction_T_min 0.8345
_exptl_absorpt_correction_type empirical
_exptl_absorpt_process_details SADABS
_exptl_crystal_colour yellow
_exptl_crystal_density_diffrn 1.320
_exptl_crystal_density_method 'not measured'
_exptl_crystal_description block
_exptl_crystal_F_000 10339
_exptl_crystal_size_max 0.29
_exptl_crystal_size_mid 0.27
_exptl_crystal_size_min 0.17
_refine_diff_density_max 2.126
_refine_diff_density_min -1.240
_refine_diff_density_rms 0.159
_refine_ls_abs_structure_details 'Flack H D (1983), Acta Cryst. A39, 876-881'
_refine_ls_abs_structure_Flack 0.00(4)
_refine_ls_extinction_method none
_refine_ls_goodness_of_fit_ref 1.074
_refine_ls_hydrogen_treatment constr
_refine_ls_matrix_type full
_refine_ls_number_parameters 1192
_refine_ls_number_reflns 32145
_refine_ls_number_restraints 87
_refine_ls_restrained_S_all 1.075
_refine_ls_R_factor_all 0.1633
_refine_ls_R_factor_gt 0.1022
_refine_ls_shift/su_max 0.074
_refine_ls_shift/su_mean 0.008
_refine_ls_structure_factor_coef Fsqd
_refine_ls_weighting_details 'calc w=1/[\s^2^(Fo^2^)+(0.1540P)^2^+95.7395P] where P=(Fo^2^+2Fc^2^)/3'
_refine_ls_weighting_scheme calc
_refine_ls_wR_factor_gt 0.2581
_refine_ls_wR_factor_ref 0.3117
_reflns_number_gt 20464
_reflns_number_total 32145
_reflns_threshold_expression >2sigma(I)
_cod_data_source_file ja0609250si20060208_045957.cif
_cod_data_source_block Cage_CpMn
_cod_original_sg_symbol_H-M P4(1)2(1)2
_cod_database_code 4101272

loop_
_symmetry_equiv_pos_as_xyz
'x, y, z'
'-x, -y, z+1/2'
'-y+1/2, x+1/2, z+1/4'
'y+1/2, -x+1/2, z+3/4'
'-x+1/2, y+1/2, -z+1/4'
'x+1/2, -y+1/2, -z+3/4'
'y, x, -z'
'-y, -x, -z+1/2'

loop_
_atom_site_label
_atom_site_type_symbol
_atom_site_fract_x
_atom_site_fract_y
_atom_site_fract_z
_atom_site_U_iso_or_equiv
_atom_site_adp_type
_atom_site_occupancy
_atom_site_symmetry_multiplicity
_atom_site_calc_flag
_atom_site_refinement_flags
Pd1 Pd 0.52004(3) 0.04784(3) 0.82730(2) 0.04939(18) Uani 1 1 d .
Pd2 Pd 0.67838(3) 0.20358(3) 0.46034(2) 0.04840(18) Uani 1 1 d .
Pd3 Pd 0.50996(3) 0.49004(3) 0.7500 0.0571(3) Uani 1 2 d S
Pd4 Pd 0.96247(3) 0.03753(3) 0.7500 0.0740(4) Uani 1 2 d S
N1 N 0.5173(4) -0.0030(3) 0.8722(3) 0.066(2) Uani 1 1 d .
N2 N 0.4547(3) 0.0279(3) 0.8204(3) 0.0547(19) Uani 1 1 d .
N3 N 0.5852(3) 0.0667(3) 0.8422(3) 0.0540(19) Uani 1 1 d .
N4 N 0.5209(3) 0.1001(3) 0.7826(2) 0.0512(18) Uani 1 1 d .
N5 N 0.7561(3) 0.0891(3) 0.8523(3) 0.059(2) Uani 1 1 d .
N6 N 0.5308(3) 0.2539(3) 0.7108(3) 0.057(2) Uani 1 1 d .
N7 N 0.5591(3) 0.2031(3) 0.6566(2) 0.0507(18) Uani 1 1 d .
N8 N 0.5594(3) 0.2841(3) 0.6434(3) 0.0540(19) Uani 1 1 d .
N9 N 0.5163(3) 0.4238(3) 0.7277(3) 0.063(2) Uani 1 1 d .
N10 N 0.6411(3) 0.2178(3) 0.5146(2) 0.0512(19) Uani 1 1 d .
N11 N 0.6252(3) 0.1906(3) 0.4214(3) 0.057(2) Uani 1 1 d .
N12 N 0.7120(3) 0.1848(3) 0.4062(3) 0.060(2) Uani 1 1 d .
N13 N 0.7349(3) 0.2136(3) 0.4980(2) 0.0502(17) Uani 1 1 d .
N14 N 0.8601(3) 0.1952(3) 0.6078(3) 0.0504(18) Uani 1 1 d .
N15 N 0.8583(3) 0.2758(3) 0.5953(3) 0.0531(19) Uani 1 1 d .
N16 N 0.9434(4) 0.0906(3) 0.7117(3) 0.067(2) Uani 1 1 d .
N17 N 0.9827(5) -0.0155(4) 0.7863(4) 0.091(4) Uani 1 1 d .
N18 N 0.4998(4) 0.5553(4) 0.7683(3) 0.070(3) Uani 1 1 d .
C1 C 0.7855(4) 0.2633(4) 0.5367(3) 0.061(3) Uani 1 1 d .
H1A H 0.7958 0.2936 0.5433 0.073 Uiso 1 1 calc R
C2 C 0.4258(3) 0.0452(4) 0.7906(4) 0.064(3) Uani 1 1 d .
H2A H 0.4361 0.0669 0.7697 0.077 Uiso 1 1 calc R
C3 C 0.5092(3) 0.3884(4) 0.7537(3) 0.053(2) Uani 1 1 d .
H3A H 0.4990 0.3940 0.7826 0.063 Uiso 1 1 calc R
C4 C 0.5302(3) 0.3363(4) 0.6989(3) 0.054(2) Uani 1 1 d .
C5 C 0.9121(3) 0.1642(4) 0.6617(3) 0.050(2) Uani 1 1 d .
C6 C 0.8435(3) 0.2323(3) 0.5881(3) 0.046(2) Uani 1 1 d .
C7 C 0.5319(3) 0.1722(4) 0.7247(3) 0.051(2) Uani 1 1 d .
C8 C 0.5681(3) 0.2397(4) 0.6320(3) 0.053(2) Uani 1 1 d .
C9 C 0.7911(3) 0.1827(3) 0.5453(3) 0.051(2) Uani 1 1 d .
H9A H 0.8048 0.1564 0.5583 0.061 Uiso 1 1 calc R
C10 C 0.9101(4) 0.0841(4) 0.6818(3) 0.065(3) Uani 1 1 d .
H10A H 0.8970 0.0543 0.6790 0.078 Uiso 1 1 calc R
C11 C 0.8940(4) 0.1191(4) 0.6549(3) 0.057(2) Uani 1 1 d .
H11A H 0.8718 0.1132 0.6329 0.068 Uiso 1 1 calc R
C12 C 0.6209(3) 0.0499(4) 0.8201(3) 0.053(2) Uani 1 1 d .
H12A H 0.6156 0.0290 0.7969 0.064 Uiso 1 1 calc R
C13 C 0.5181(4) 0.1788(4) 0.7675(3) 0.058(3) Uani 1 1 d .
H13A H 0.5123 0.2090 0.7782 0.070 Uiso 1 1 calc R
C14 C 0.6658(4) 0.0625(4) 0.8302(4) 0.064(3) Uani 1 1 d .
H14A H 0.6909 0.0507 0.8139 0.077 Uiso 1 1 calc R
C15 C 0.6848(5) 0.1693(5) 0.3742(3) 0.072(3) Uani 1 1 d .
C16 C 0.5397(4) 0.2882(4) 0.6844(3) 0.054(2) Uani 1 1 d .
C17 C 0.6109(4) 0.1893(4) 0.5811(3) 0.058(3) Uani 1 1 d .
H17A H 0.6066 0.1642 0.6005 0.070 Uiso 1 1 calc R
C18 C 0.5399(4) 0.1264(4) 0.7119(3) 0.056(2) Uani 1 1 d .
H18A H 0.5494 0.1198 0.6830 0.068 Uiso 1 1 calc R
C19 C 0.5804(4) 0.1951(4) 0.4322(4) 0.063(3) Uani 1 1 d .
H19A H 0.5731 0.2081 0.4597 0.076 Uiso 1 1 calc R
C20 C 0.7205(4) 0.1084(4) 0.8764(3) 0.056(2) Uani 1 1 d .
C21 C 0.7496(4) 0.2563(4) 0.5081(3) 0.063(3) Uani 1 1 d .
H21A H 0.7350 0.2821 0.4953 0.076 Uiso 1 1 calc R
C22 C 0.5406(3) 0.2113(4) 0.6954(3) 0.053(2) Uani 1 1 d .
C23 C 0.7560(4) 0.1776(3) 0.5162(3) 0.054(2) Uani 1 1 d .
H23A H 0.7462 0.1475 0.5086 0.065 Uiso 1 1 calc R
C24 C 0.5925(3) 0.2322(4) 0.5901(3) 0.051(2) Uani 1 1 d .
C25 C 0.5985(4) 0.2685(4) 0.5607(3) 0.056(2) Uani 1 1 d .
H25A H 0.5860 0.2982 0.5662 0.067 Uiso 1 1 calc R
C26 C 0.5129(4) 0.1421(3) 0.7937(3) 0.056(2) Uani 1 1 d .
H26A H 0.5026 0.1475 0.8225 0.067 Uiso 1 1 calc R
C27 C 0.6732(4) 0.0927(4) 0.8647(3) 0.059(3) Uani 1 1 d .
C28 C 0.5445(5) 0.1818(6) 0.4053(5) 0.089(4) Uani 1 1 d .
H28A H 0.5133 0.1872 0.4129 0.106 Uiso 1 1 calc R
C29 C 0.8062(3) 0.2254(3) 0.5555(3) 0.049(2) Uani 1 1 d .
C30 C 0.4403(4) -0.0019(4) 0.8497(4) 0.069(3) Uani 1 1 d .
C31 C 0.5161(4) 0.3443(4) 0.7406(3) 0.062(3) Uani 1 1 d .
H31A H 0.5112 0.3195 0.7601 0.075 Uiso 1 1 calc R
C32 C 0.6235(4) 0.2592(4) 0.5233(3) 0.057(2) Uani 1 1 d .
H32A H 0.6282 0.2833 0.5029 0.069 Uiso 1 1 calc R
C33 C 0.5276(5) 0.4175(5) 0.6866(4) 0.074(3) Uani 1 1 d .
H33A H 0.5300 0.4431 0.6675 0.088 Uiso 1 1 calc R
C34 C 0.6357(4) 0.1842(4) 0.5431(3) 0.058(2) Uani 1 1 d .
H34A H 0.6495 0.1553 0.5371 0.070 Uiso 1 1 calc R
C35 C 0.7583(5) 0.1858(5) 0.4014(4) 0.074(3) Uani 1 1 d .
H35A H 0.7778 0.1980 0.4233 0.089 Uiso 1 1 calc R
C36 C 0.6349(4) 0.1107(5) 0.8869(4) 0.073(3) Uani 1 1 d .
H36A H 0.6385 0.1331 0.9091 0.088 Uiso 1 1 calc R
C37 C 0.8937(4) 0.2035(4) 0.6367(3) 0.056(2) Uani 1 1 d .
C38 C 0.5917(4) 0.0945(4) 0.8752(4) 0.062(3) Uani 1 1 d .
H38A H 0.5658 0.1039 0.8918 0.074 Uiso 1 1 calc R
C39 C 0.9622(4) 0.1324(4) 0.7172(4) 0.064(3) Uani 1 1 d .
H39A H 0.9866 0.1365 0.7373 0.077 Uiso 1 1 calc R
C40 C 0.5363(4) 0.3728(4) 0.6711(4) 0.070(3) Uani 1 1 d .
H40A H 0.5461 0.3679 0.6420 0.084 Uiso 1 1 calc R
C41 C 0.5342(3) 0.0915(4) 0.7409(3) 0.054(2) Uani 1 1 d .
H41A H 0.5395 0.0607 0.7319 0.065 Uiso 1 1 calc R
C42 C 0.7490(7) 0.1514(7) 0.3298(4) 0.108(6) Uani 1 1 d .
H42A H 0.7620 0.1402 0.3035 0.130 Uiso 1 1 calc R
C43 C 0.4755(4) -0.0201(4) 0.8781(4) 0.068(3) Uani 1 1 d .
C44 C 0.5529(5) -0.0190(5) 0.8964(4) 0.078(3) Uani 1 1 d .
H44A H 0.5827 -0.0063 0.8921 0.094 Uiso 1 1 calc R
C45 C 0.6360(5) 0.1722(5) 0.3823(4) 0.078(4) Uani 1 1 d .
C46 C 0.3790(5) 0.0300(6) 0.7912(7) 0.103(6) Uani 1 1 d .
H46A H 0.3588 0.0409 0.7693 0.124 Uiso 1 1 calc R
C47 C 0.7010(6) 0.1510(7) 0.3354(4) 0.098(5) Uani 1 1 d .
H47A H 0.6809 0.1390 0.3139 0.118 Uiso 1 1 calc R
C48 C 0.5468(11) -0.0545(8) 0.9283(6) 0.139(9) Uani 1 1 d .
H48A H 0.5721 -0.0665 0.9442 0.167 Uiso 1 1 calc R
C49 C 0.9460(4) 0.1695(5) 0.6937(4) 0.071(3) Uani 1 1 d .
H49A H 0.9582 0.1992 0.6992 0.086 Uiso 1 1 calc R
C50 C 0.5027(9) -0.0706(6) 0.9350(7) 0.112(6) Uani 1 1 d .
H50A H 0.4975 -0.0928 0.9571 0.134 Uiso 1 1 calc R
C51 C 0.6012(7) 0.1555(7) 0.3562(5) 0.114(6) Uani 1 1 d .
H51A H 0.6091 0.1404 0.3298 0.137 Uiso 1 1 calc R
C52 C 0.5568(8) 0.1601(6) 0.3667(6) 0.118(7) Uani 1 1 d .
H52A H 0.5336 0.1486 0.3479 0.142 Uiso 1 1 calc R
C53 C 0.9642(7) -0.0296(6) 0.8241(6) 0.118(7) Uani 1 1 d .
H53A H 0.9387 -0.0135 0.8361 0.142 Uiso 1 1 calc R
C54 C 0.3634(5) 0.0027(7) 0.8198(8) 0.110(7) Uani 1 1 d .
H54A H 0.3315 -0.0048 0.8203 0.132 Uiso 1 1 calc R
C55 C 1.0352(7) -0.0765(7) 0.7929(8) 0.132(8) Uani 1 1 d .
H55A H 1.0606 -0.0927 0.7810 0.158 Uiso 1 1 calc R
C56 C 0.7766(5) 0.1674(6) 0.3615(5) 0.087(4) Uani 1 1 d .
H56A H 0.8090 0.1666 0.3574 0.104 Uiso 1 1 calc R
C57 C 0.3928(6) -0.0161(6) 0.8501(8) 0.123(8) Uani 1 1 d .
H57A H 0.3820 -0.0379 0.8708 0.147 Uiso 1 1 calc R
C58 C 0.4607(5) 0.5738(5) 0.7606(6) 0.092(4) Uani 1 1 d .
C59 C 1.0167(7) -0.0415(7) 0.7707(5) 0.129(8) Uani 1 1 d .
C60 C 0.5236(6) 0.6263(4) 0.8023(5) 0.089(4) Uani 1 1 d .
H60A H 0.5463 0.6441 0.8168 0.106 Uiso 1 1 calc R
C61 C 0.4643(9) -0.0543(6) 0.9094(6) 0.126(8) Uani 1 1 d .
H61A H 0.4339 -0.0656 0.9131 0.151 Uiso 1 1 calc R
C62 C 0.5316(6) 0.5815(5) 0.7892(5) 0.089(5) Uani 1 1 d .
H62A H 0.5609 0.5684 0.7950 0.107 Uiso 1 1 calc R
C63 C 1.0175(8) -0.0898(8) 0.8338(7) 0.130(8) Uani 1 1 d .
H63A H 1.0307 -0.1136 0.8510 0.156 Uiso 1 1 calc R
C64 C 0.9818(9) -0.0667(7) 0.8454(7) 0.136(8) Uani 1 1 d .
H64A H 0.9664 -0.0763 0.8711 0.163 Uiso 1 1 calc R
C65 C 0.4819(9) 0.6429(6) 0.7931(7) 0.133(8) Uani 1 1 d .
H65A H 0.4746 0.6735 0.8014 0.159 Uiso 1 1 calc R
C66 C 0.4498(8) 0.6175(6) 0.7724(9) 0.138(8) Uani 1 1 d .
H66A H 0.4203 0.6299 0.7662 0.166 Uiso 1 1 calc R
C11G C 0.7106(8) 0.6493(9) 0.5558(9) 0.120(8) Uiso 0.751(7) 1 d PD
H11G H 0.6866 0.6622 0.5359 0.144 Uiso 0.751(7) 1 calc PR
C12G C 0.7244(8) 0.6033(9) 0.5539(8) 0.124(8) Uiso 0.751(7) 1 d PD
H12G H 0.7116 0.5782 0.5353 0.149 Uiso 0.751(7) 1 calc PR
C13G C 0.7558(7) 0.5996(7) 0.5874(6) 0.088(5) Uiso 0.751(7) 1 d PD
H13G H 0.7721 0.5709 0.5966 0.106 Uiso 0.751(7) 1 calc PR
C14G C 0.7609(9) 0.6428(8) 0.6059(7) 0.108(7) Uiso 0.751(7) 1 d PD
H14G H 0.7821 0.6495 0.6307 0.130 Uiso 0.751(7) 1 calc PR
C15G C 0.7340(10) 0.6761(12) 0.5854(10) 0.158(12) Uiso 0.751(7) 1 d PD
H15G H 0.7287 0.7089 0.5936 0.189 Uiso 0.751(7) 1 calc PR
Mn1G Mn 0.77987(8) 0.64871(9) 0.53973(8) 0.0672(9) Uani 0.751(7) 1 d PD
C16G C 0.7712(3) 0.6638(3) 0.4847(4) 0.064(4) Uiso 0.751(7) 1 d PD
O16G O 0.7652(4) 0.6741(4) 0.4492(4) 0.082(3) Uiso 0.751(7) 1 d PD
C17G C 0.8171(7) 0.6956(7) 0.5493(4) 0.096(6) Uiso 0.751(7) 1 d PD
O17G O 0.8450(6) 0.7245(6) 0.5544(5) 0.120(5) Uiso 0.751(7) 1 d PD
C18G C 0.8262(6) 0.6105(6) 0.5277(5) 0.072(4) Uiso 0.751(7) 1 d PD
O18G O 0.8567(5) 0.5834(5) 0.5199(4) 0.091(4) Uiso 0.751(7) 1 d PD
Mn2G Mn 0.79317(13) 0.85920(18) 0.60429(14) 0.1358(19) Uani 0.823(9) 1 d PD
C21G C 0.7449(10) 0.9062(11) 0.6246(12) 0.166(12) Uiso 0.823(9) 1 d PD
H21G H 0.7460 0.9194 0.6545 0.199 Uiso 0.823(9) 1 calc PR
C22G C 0.7706(11) 0.9228(10) 0.5935(11) 0.169(12) Uiso 0.823(9) 1 d PD
H22G H 0.7896 0.9515 0.5953 0.203 Uiso 0.823(9) 1 calc PR
C23G C 0.7646(11) 0.8960(12) 0.5569(12) 0.182(14) Uiso 0.823(9) 1 d PD
H23G H 0.7768 0.9016 0.5269 0.218 Uiso 0.823(9) 1 calc PR
C24G C 0.7352(9) 0.8627(11) 0.5701(9) 0.142(9) Uiso 0.823(9) 1 d PD
H24G H 0.7237 0.8375 0.5508 0.170 Uiso 0.823(9) 1 calc PR
C25G C 0.7228(9) 0.8674(12) 0.6168(10) 0.158(11) Uiso 0.823(9) 1 d PD
H25G H 0.7012 0.8491 0.6353 0.189 Uiso 0.823(9) 1 calc PR
C26G C 0.8318(8) 0.8410(6) 0.5664(7) 0.172(7) Uiso 0.823(9) 1 d PD
O26G O 0.8600(10) 0.8278(9) 0.5387(8) 0.232(8) Uiso 0.823(9) 1 d PD
C27G C 0.7918(10) 0.8005(9) 0.6262(8) 0.172(7) Uiso 0.823(9) 1 d PD
O27G O 0.7921(10) 0.7612(10) 0.6419(9) 0.232(8) Uiso 0.823(9) 1 d PD
C28G C 0.8321(11) 0.8756(11) 0.6402(10) 0.172(7) Uiso 0.823(9) 1 d PD
O28G O 0.8707(11) 0.8843(10) 0.6611(9) 0.232(8) Uiso 0.823(9) 1 d PD
N1N N 0.6584(5) 0.0855(4) 0.4587(4) 0.089(4) Uani 1 1 d D
O11N O 0.6625(5) 0.0723(4) 0.4202(4) 0.132(5) Uani 1 1 d D
O12N O 0.6919(4) 0.0928(4) 0.4811(4) 0.106(4) Uani 1 1 d D
O13N O 0.6191(5) 0.0914(4) 0.4730(4) 0.107(3) Uani 1 1 d D
N2N N 0.8842(4) 0.5458(4) 0.6069(3) 0.073(3) Uani 1 1 d .
O21N O 0.9188(3) 0.5325(4) 0.5846(3) 0.092(3) Uani 1 1 d .
O22N O 0.8820(3) 0.5823(3) 0.6275(3) 0.086(3) Uani 1 1 d .
O23N O 0.8476(3) 0.5195(3) 0.6053(3) 0.083(3) Uani 1 1 d .
N3N N 1.0489(10) 0.4671(9) 0.7301(9) 0.196(10) Uiso 1 1 d D
O31N O 1.0243(15) 0.4886(13) 0.7564(13) 0.40(3) Uiso 1 1 d D
O32N O 1.0775(10) 0.4899(9) 0.7106(9) 0.255(12) Uiso 1 1 d D
O33N O 1.0356(8) 0.4272(8) 0.7232(8) 0.211(9) Uiso 1 1 d D
N5N N 0.572(2) 0.4335(18) 0.9507(19) 0.44(4) Uiso 1 1 d D
O51N O 0.6060(17) 0.4458(16) 0.9736(13) 0.37(2) Uiso 1 1 d D
O52N O 0.5631(12) 0.4584(13) 0.9201(11) 0.291(15) Uiso 1 1 d D
O53N O 0.5356(9) 0.3962(9) 0.9535(8) 0.214(9) Uiso 1 1 d .
N6N N -0.4704(8) 0.5781(8) 0.6734(9) 0.159(10) Uiso 0.832(18) 1 d PD
O61N O -0.4444(7) 0.6092(7) 0.6898(7) 0.154(7) Uiso 0.832(18) 1 d PD
O62N O -0.5045(6) 0.5940(6) 0.6581(6) 0.139(7) Uiso 0.832(18) 1 d PD
O63N O -0.4525(7) 0.5400(7) 0.6642(7) 0.156(8) Uiso 0.832(18) 1 d PD
O1W O 0.5689(12) 0.8274(11) 0.8784(10) 0.273(13) Uiso 1 1 d .
O2W O 0.7589(8) 0.0618(7) 0.4101(7) 0.187(7) Uiso 1 1 d .
O3W O -0.3554(8) 0.5888(8) 0.7135(7) 0.195(8) Uiso 1 1 d .
O4W O 0.8427(8) 0.1081(8) 0.4474(7) 0.133(9) Uiso 0.67(3) 1 d P
O4X O 0.8066(12) 0.0906(11) 0.4675(11) 0.094(13) Uiso 0.33(3) 1 d P
O5W O 0.0222(13) 0.8358(13) 1.3885(11) 0.299(15) Uiso 1 1 d .
O6W O -0.403(2) 0.6770(19) 0.7287(18) 0.31(3) Uiso 0.66(4) 1 d P
O6X O -0.4130(14) 0.7422(14) 0.7543(13) 0.124(17) Uiso 0.34(4) 1 d P
O7W O 0.2998(4) -0.0840(4) 1.0680(4) 0.111(3) Uiso 1 1 d .
O8W O 0.6157(14) 0.8282(13) 0.7663(13) 0.233(18) Uiso 0.73(4) 1 d P
O8X O 0.5826(13) 0.8279(12) 0.7401(12) 0.081(16) Uiso 0.27(4) 1 d P
O9W O 1.0333(5) 0.3513(5) 0.7804(5) 0.125(4) Uiso 1 1 d .
O10W O 0.0016(8) 0.7371(8) 1.2499(9) 0.107(9) Uiso 0.59(5) 1 d P
O10X O -0.0116(10) 0.7229(10) 1.2270(11) 0.091(12) Uiso 0.41(5) 1 d P
O11W O -0.4323(8) 0.5101(8) 0.6449(7) 0.086(10) Uiso 0.44(4) 1 d P
O13W O 0.7971(7) 0.1423(7) 1.0549(6) 0.176(7) Uiso 1 1 d .
O14W O 0.6836(7) 0.8776(7) 0.7259(6) 0.168(6) Uiso 1 1 d .
O15W O 0.9738(10) 0.1464(9) 1.1810(8) 0.229(10) Uiso 1 1 d .
O16W O 0.9732(8) 0.2424(8) 1.1637(8) 0.210(9) Uiso 1 1 d .
O17W O 0.9547(10) 0.2107(10) 0.9254(9) 0.246(11) Uiso 1 1 d .
O19W O -0.0061(15) 0.8082(15) 1.3122(13) 0.346(18) Uiso 1 1 d .
O20W O 0.6039(13) 0.8922(13) 0.8370(12) 0.314(16) Uiso 1 1 d .
O21W O 0.8864(10) 0.0957(10) 0.3753(9) 0.252(12) Uiso 1 1 d .
O25W O -0.4729(13) 0.7015(14) 0.6839(12) 0.319(17) Uiso 1 1 d .
O26W O 0.6858(14) 0.4519(14) 1.0382(13) 0.330(18) Uiso 1 1 d .
O27W O 0.7015(15) 0.4960(15) 1.1042(13) 0.336(18) Uiso 1 1 d .
O28W O 0.5026(9) 0.8385(9) 0.6761(9) 0.233(10) Uiso 1 1 d .
O29W O 0.8804(12) 0.3722(13) 1.2510(12) 0.299(15) Uiso 1 1 d .
O30W O 0.784(2) 0.368(2) 0.446(2) 0.08(3) Uiso 0.15(3) 1 d P
O31W O -0.2598(19) 0.8080(19) 0.8513(17) 0.14(3) Uiso 0.30(4) 1 d P
O34W O 0.3415(16) 0.3928(17) 0.4835(15) 0.40(2) Uiso 1 1 d .
O35W O -0.132(2) 0.940(2) 0.8801(17) 0.45(3) Uiso 1 1 d .
O37W O -0.1500(15) 0.9122(14) 0.7822(13) 0.341(19) Uiso 1 1 d .
O38W O 0.876(2) 0.445(2) 1.2390(19) 0.46(3) Uiso 1 1 d .
O39W O 0.7582(15) 0.5273(14) 1.1655(13) 0.338(18) Uiso 1 1 d .
O40W O 0.738(2) 0.393(2) 1.2298(18) 0.15(3) Uiso 0.30(4) 1 d P
O40X O 0.7665(18) 0.4636(18) 1.2190(16) 0.30(3) Uiso 0.70(4) 1 d P
O41W O -0.0529(19) 0.7393(19) 1.1654(18) 0.07(2) Uiso 0.16(3) 1 d P
O42W O 0.5967(11) 0.6789(11) 0.8819(11) 0.114(13) Uiso 0.39(3) 1 d P
O42X O 0.6075(11) 0.6792(11) 0.9424(10) 0.169(13) Uiso 0.61(3) 1 d P
O43W O 0.9361(13) 0.3276(13) 1.2756(11) 0.305(16) Uiso 1 1 d .
O44W O -0.1781(10) 0.8096(10) 0.8135(9) 0.239(10) Uiso 1 1 d .
O45W O 1.0019(7) 0.2722(8) 1.2495(7) 0.189(7) Uiso 1 1 d .

loop_
_atom_site_aniso_label
_atom_site_aniso_U_11
_atom_site_aniso_U_22
_atom_site_aniso_U_33
_atom_site_aniso_U_23
_atom_site_aniso_U_13
_atom_site_aniso_U_12
Pd1 0.0516(4) 0.0511(4) 0.0455(3) -0.0046(3) 0.0096(3) -0.0164(3)
Pd2 0.0560(4) 0.0558(4) 0.0334(3) 0.0009(3) -0.0032(3) -0.0068(3)
Pd3 0.0597(4) 0.0597(4) 0.0518(6) 0.0131(4) 0.0131(4) 0.0075(5)
Pd4 0.0836(6) 0.0836(6) 0.0548(7) 0.0100(5) 0.0100(5) 0.0494(7)
N1 0.095(7) 0.057(5) 0.046(4) -0.009(4) 0.019(5) -0.011(5)
N2 0.064(5) 0.036(4) 0.065(5) -0.017(3) 0.010(4) 0.000(3)
N3 0.060(5) 0.050(4) 0.052(4) -0.004(4) 0.010(4) -0.018(4)
N4 0.052(4) 0.058(5) 0.043(4) 0.000(3) 0.008(3) -0.007(4)
N5 0.049(5) 0.069(5) 0.060(5) -0.022(4) 0.007(4) -0.011(4)
N6 0.055(5) 0.069(5) 0.048(4) -0.002(4) 0.010(4) 0.002(4)
N7 0.052(4) 0.059(5) 0.040(4) 0.002(3) -0.004(3) -0.003(4)
N8 0.063(5) 0.059(5) 0.040(4) 0.004(4) 0.002(4) -0.001(4)
N9 0.059(5) 0.076(6) 0.055(5) 0.008(4) 0.009(4) 0.008(5)
N10 0.055(5) 0.060(5) 0.038(4) 0.008(3) 0.004(3) -0.010(4)
N11 0.055(5) 0.074(6) 0.042(4) -0.002(4) 0.001(4) -0.004(4)
N12 0.070(6) 0.061(5) 0.050(4) 0.004(4) 0.005(4) -0.004(4)
N13 0.052(4) 0.058(5) 0.041(4) -0.001(3) -0.004(3) -0.009(3)
N14 0.059(5) 0.047(4) 0.046(4) 0.002(3) -0.006(4) 0.009(3)
N15 0.065(5) 0.051(4) 0.043(4) 0.004(3) -0.014(4) -0.012(4)
N16 0.077(6) 0.065(6) 0.060(5) -0.003(4) 0.007(5) 0.024(5)
N17 0.116(9) 0.086(7) 0.071(6) 0.001(6) 0.021(6) 0.055(7)
N18 0.065(6) 0.081(7) 0.065(6) 0.016(5) 0.026(5) 0.009(5)
C1 0.065(6) 0.056(6) 0.063(6) 0.004(5) -0.026(5) -0.003(4)
C2 0.046(5) 0.072(7) 0.075(7) -0.023(6) 0.012(5) -0.005(5)
C3 0.052(5) 0.061(6) 0.045(5) 0.002(4) 0.021(4) 0.000(4)
C4 0.047(5) 0.060(6) 0.053(6) 0.005(4) 0.011(4) 0.003(4)
C5 0.034(4) 0.068(6) 0.048(5) -0.001(4) 0.001(4) 0.010(4)
C6 0.051(5) 0.048(5) 0.041(5) -0.002(4) -0.006(4) 0.005(4)
C7 0.049(5) 0.060(6) 0.045(5) 0.002(4) 0.000(4) -0.018(4)
C8 0.048(5) 0.068(6) 0.042(5) 0.000(4) -0.003(4) -0.009(4)
C9 0.054(5) 0.049(5) 0.050(5) 0.007(4) -0.002(4) -0.005(4)
C10 0.072(7) 0.071(7) 0.051(6) -0.005(5) 0.000(5) 0.018(5)
C11 0.068(6) 0.052(5) 0.052(5) 0.008(4) -0.005(5) 0.019(5)
C12 0.053(5) 0.056(5) 0.051(5) -0.021(4) -0.001(4) -0.011(4)
C13 0.082(7) 0.050(5) 0.044(5) -0.003(4) 0.009(5) -0.021(5)
C14 0.064(6) 0.068(7) 0.060(6) -0.026(5) 0.010(5) -0.009(5)
C15 0.090(9) 0.097(9) 0.030(5) -0.012(5) -0.005(5) -0.005(7)
C16 0.055(5) 0.055(5) 0.052(5) -0.003(4) 0.003(4) -0.003(4)
C17 0.085(7) 0.051(5) 0.040(5) 0.000(4) 0.002(5) -0.009(5)
C18 0.062(6) 0.069(6) 0.039(5) 0.001(4) 0.003(4) -0.009(5)
C19 0.055(6) 0.070(7) 0.064(6) 0.012(5) -0.017(5) -0.008(5)
C20 0.051(5) 0.060(6) 0.057(6) -0.012(5) 0.004(4) -0.006(4)
C21 0.085(7) 0.049(5) 0.056(6) 0.016(4) -0.023(5) -0.008(5)
C22 0.043(5) 0.064(6) 0.053(5) -0.005(4) 0.001(4) -0.006(4)
C23 0.058(6) 0.047(5) 0.056(6) 0.006(4) 0.008(4) -0.006(4)
C24 0.054(5) 0.059(6) 0.040(5) 0.006(4) -0.007(4) -0.007(4)
C25 0.066(6) 0.053(5) 0.049(5) 0.006(4) -0.002(5) 0.009(5)
C26 0.069(6) 0.054(5) 0.046(5) -0.014(4) 0.023(5) -0.017(5)
C27 0.064(6) 0.059(6) 0.055(6) -0.012(5) 0.005(5) -0.014(5)
C28 0.078(8) 0.120(12) 0.069(8) 0.013(8) -0.020(7) -0.024(8)
C29 0.050(5) 0.053(5) 0.042(5) 0.002(4) -0.003(4) -0.012(4)
C30 0.062(7) 0.065(6) 0.080(7) -0.019(6) 0.045(6) -0.026(5)
C31 0.065(6) 0.069(7) 0.054(6) 0.008(5) 0.010(5) -0.008(5)
C32 0.073(7) 0.047(5) 0.052(5) 0.000(4) -0.002(5) 0.005(5)
C33 0.087(8) 0.075(8) 0.059(7) 0.016(6) 0.028(6) 0.007(6)
C34 0.068(6) 0.057(6) 0.049(5) 0.006(4) -0.001(5) 0.004(5)
C35 0.074(8) 0.081(8) 0.067(7) 0.005(6) 0.020(6) 0.007(6)
C36 0.059(6) 0.100(9) 0.060(6) -0.043(7) -0.001(5) -0.008(6)
C37 0.060(6) 0.059(6) 0.048(5) -0.001(5) 0.001(4) 0.001(5)
C38 0.047(5) 0.077(7) 0.062(6) -0.022(5) 0.013(5) -0.002(5)
C39 0.051(6) 0.080(8) 0.062(6) -0.003(5) -0.008(5) 0.016(5)
C40 0.079(8) 0.077(8) 0.055(6) -0.002(6) 0.004(6) 0.001(6)
C41 0.051(5) 0.059(6) 0.053(5) -0.012(4) 0.006(4) -0.011(4)
C42 0.125(14) 0.156(16) 0.043(7) 0.010(8) 0.017(8) 0.007(12)
C43 0.068(7) 0.061(6) 0.073(7) -0.004(5) 0.025(6) -0.012(5)
C44 0.092(9) 0.074(8) 0.068(7) 0.019(6) 0.004(7) 0.009(7)
C45 0.104(10) 0.081(8) 0.049(6) -0.006(6) -0.026(6) 0.002(7)
C46 0.061(8) 0.097(11) 0.152(16) -0.066(11) 0.004(9) 0.000(8)
C47 0.100(11) 0.146(14) 0.049(7) -0.020(7) -0.008(7) 0.023(10)
C48 0.21(3) 0.134(17) 0.076(10) 0.001(11) -0.027(13) 0.055(18)
C49 0.070(7) 0.080(8) 0.064(7) 0.010(6) -0.029(6) -0.001(6)
C50 0.147(18) 0.074(10) 0.115(14) 0.018(9) 0.038(13) -0.011(11)
C51 0.111(13) 0.166(18) 0.064(8) -0.041(10) -0.036(9) 0.024(12)
C52 0.151(18) 0.101(12) 0.102(12) -0.011(9) -0.081(13) -0.012(11)
C53 0.155(16) 0.106(12) 0.094(11) 0.022(9) 0.021(11) 0.081(12)
C54 0.050(8) 0.107(13) 0.174(19) -0.046(13) 0.019(10) -0.028(8)
C55 0.126(15) 0.116(14) 0.152(18) -0.015(13) -0.042(14) 0.071(12)
C56 0.082(9) 0.107(11) 0.070(8) -0.003(7) 0.020(7) 0.016(8)
C57 0.086(11) 0.085(10) 0.20(2) -0.051(12) 0.083(13) -0.056(9)
C58 0.078(9) 0.080(9) 0.120(12) 0.004(8) -0.001(8) 0.023(7)
C59 0.162(18) 0.133(15) 0.093(10) -0.012(10) -0.009(11) 0.109(14)
C60 0.120(12) 0.055(7) 0.092(10) 0.006(6) 0.022(9) 0.013(7)
C61 0.20(2) 0.065(9) 0.115(13) -0.005(9) 0.085(15) -0.025(11)
C62 0.116(12) 0.077(8) 0.076(8) 0.034(7) 0.048(9) 0.006(8)
C63 0.150(18) 0.128(16) 0.113(15) -0.016(13) -0.026(14) 0.066(14)
C64 0.18(2) 0.106(13) 0.120(15) 0.043(12) 0.004(15) 0.038(15)
C65 0.19(2) 0.074(10) 0.138(16) -0.021(11) -0.014(16) 0.045(13)
C66 0.122(15) 0.076(11) 0.22(3) -0.032(13) -0.012(16) 0.026(11)
Mn1G 0.0601(14) 0.0849(18) 0.0565(13) 0.0210(12) 0.0010(10) 0.0084(11)
Mn2G 0.088(2) 0.194(5) 0.126(3) 0.025(3) -0.021(2) -0.033(3)
N1N 0.106(9) 0.064(6) 0.096(9) 0.018(6) -0.052(8) -0.034(6)
O11N 0.210(15) 0.098(8) 0.088(7) -0.005(6) -0.035(8) -0.078(9)
O12N 0.118(8) 0.087(6) 0.114(8) 0.011(6) -0.068(7) -0.037(6)
O13N 0.121(10) 0.084(7) 0.117(9) 0.007(6) 0.004(8) -0.027(7)
N2N 0.091(8) 0.074(7) 0.054(5) 0.010(5) -0.017(5) -0.003(6)
O21N 0.076(6) 0.126(8) 0.073(6) -0.002(5) -0.006(5) 0.017(6)
O22N 0.091(6) 0.080(6) 0.086(6) -0.023(5) -0.005(5) -0.007(5)
O23N 0.089(6) 0.098(6) 0.062(5) 0.031(5) -0.004(4) -0.028(5)

loop_
_atom_type_symbol
_atom_type_description
_atom_type_scat_dispersion_real
_atom_type_scat_dispersion_imag
_atom_type_scat_source
C C 0.0033 0.0016 'International Tables Vol C Tables 4.2.6.8 and 6.1.1.4'
H H 0.0000 0.0000 'International Tables Vol C Tables 4.2.6.8 and 6.1.1.4'
N N 0.0061 0.0033 'International Tables Vol C Tables 4.2.6.8 and 6.1.1.4'
O O 0.0106 0.0060 'International Tables Vol C Tables 4.2.6.8 and 6.1.1.4'
Mn Mn 0.3368 0.7283 'International Tables Vol C Tables 4.2.6.8 and 6.1.1.4'
Pd Pd -0.9988 1.0072 'International Tables Vol C Tables 4.2.6.8 and 6.1.1.4'

loop_
_geom_angle_atom_site_label_1
_geom_angle_atom_site_label_2
_geom_angle_atom_site_label_3
_geom_angle
_geom_angle_site_symmetry_1
_geom_angle_site_symmetry_3
N2 Pd1 N1 79.8(4) . .
N2 Pd1 N3 172.9(3) . .
N1 Pd1 N3 94.5(4) . .
N2 Pd1 N4 98.9(3) . .
N1 Pd1 N4 178.2(4) . .
N3 Pd1 N4 86.6(3) . .
N11 Pd2 N12 80.0(4) . .
N11 Pd2 N13 176.3(4) . .
N12 Pd2 N13 96.9(4) . .
N11 Pd2 N10 96.9(3) . .
N12 Pd2 N10 175.2(3) . .
N13 Pd2 N10 86.2(3) . .
N18 Pd3 N18 78.4(7) . 8_666
N18 Pd3 N9 97.5(4) . 8_666
N18 Pd3 N9 175.5(4) 8_666 8_666
N18 Pd3 N9 175.5(4) . .
N18 Pd3 N9 97.5(4) 8_666 .
N9 Pd3 N9 86.7(5) 8_666 .
N17 Pd4 N17 81.9(6) 8_666 .
N17 Pd4 N16 96.3(4) 8_666 .
N17 Pd4 N16 178.2(4) . .
N17 Pd4 N16 178.2(4) 8_666 8_666
N17 Pd4 N16 96.3(4) . 8_666
N16 Pd4 N16 85.4(5) . 8_666
C43 N1 C44 119.7(11) . .
C43 N1 Pd1 113.8(9) . .
C44 N1 Pd1 126.5(8) . .
C30 N2 C2 121.0(10) . .
C30 N2 Pd1 114.8(8) . .
C2 N2 Pd1 124.1(7) . .
C38 N3 C12 120.6(9) . .
C38 N3 Pd1 118.5(7) . .
C12 N3 Pd1 120.9(6) . .
C26 N4 C41 118.2(9) . .
C26 N4 Pd1 121.4(7) . .
C41 N4 Pd1 120.1(7) . .
C37 N5 C20 111.8(8) 8_666 .
C16 N6 C22 115.8(9) . .
C8 N7 C22 116.4(9) . .
C8 N8 C16 113.0(8) . .
C3 N9 C33 120.7(10) . .
C3 N9 Pd3 121.0(7) . .
C33 N9 Pd3 118.3(8) . .
C34 N10 C32 119.2(9) . .
C34 N10 Pd2 117.2(7) . .
C32 N10 Pd2 123.6(7) . .
C19 N11 C45 118.6(10) . .
C19 N11 Pd2 125.6(7) . .
C45 N11 Pd2 115.5(8) . .
C15 N12 C35 120.9(10) . .
C15 N12 Pd2 114.5(8) . .
C35 N12 Pd2 124.6(8) . .
C23 N13 C21 118.6(8) . .
C23 N13 Pd2 119.8(6) . .
C21 N13 Pd2 121.4(7) . .
C6 N14 C37 114.9(9) . .
C20 N15 C6 114.9(8) 8_666 .
C39 N16 C10 120.4(10) . .
C39 N16 Pd4 120.4(8) . .
C10 N16 Pd4 119.2(9) . .
C59 N17 C53 115.9(13) . .
C59 N17 Pd4 116.9(11) . .
C53 N17 Pd4 127.1(9) . .
C58 N18 C62 117.0(13) . .
C58 N18 Pd3 118.6(11) . .
C62 N18 Pd3 124.4(9) . .
C21 C1 C29 118.4(10) . .
N2 C2 C46 118.2(14) . .
N9 C3 C31 122.2(9) . .
C31 C4 C40 119.4(10) . .
C31 C4 C16 119.9(9) . .
C40 C4 C16 120.8(9) . .
C49 C5 C11 117.6(10) . .
C49 C5 C37 122.4(10) . .
C11 C5 C37 119.9(9) . .
N14 C6 N15 124.7(8) . .
N14 C6 C29 117.6(8) . .
N15 C6 C29 117.7(8) . .
C13 C7 C18 116.4(9) . .
C13 C7 C22 121.6(9) . .
C18 C7 C22 121.9(9) . .
N7 C8 N8 125.1(9) . .
N7 C8 C24 118.0(10) . .
N8 C8 C24 116.8(9) . .
C29 C9 C23 119.6(9) . .
N16 C10 C11 122.9(12) . .
C10 C11 C5 117.4(10) . .
N3 C12 C14 121.3(8) . .
C26 C13 C7 119.3(10) . .
C12 C14 C27 118.8(10) . .
N12 C15 C47 124.1(13) . .
N12 C15 C45 115.6(10) . .
C47 C15 C45 120.3(11) . .
N6 C16 N8 125.4(9) . .
N6 C16 C4 119.2(9) . .
N8 C16 C4 115.4(9) . .
C24 C17 C34 117.8(9) . .
C41 C18 C7 120.0(9) . .
N11 C19 C28 123.5(12) . .
N15 C20 N5 126.4(9) 8_666 .
N15 C20 C27 117.7(9) 8_666 .
N5 C20 C27 115.6(9) . .
N13 C21 C1 121.6(9) . .
N7 C22 N6 124.1(10) . .
N7 C22 C7 118.7(9) . .
N6 C22 C7 117.1(9) . .
N13 C23 C9 122.1(9) . .
C17 C24 C25 120.2(9) . .
C17 C24 C8 119.2(9) . .
C25 C24 C8 120.5(10) . .
C32 C25 C24 116.9(10) . .
N4 C26 C13 125.0(9) . .
C14 C27 C36 118.7(10) . .
C14 C27 C20 121.4(10) . .
C36 C27 C20 119.8(9) . .
C19 C28 C52 116.4(15) . .
C9 C29 C1 119.6(9) . .
C9 C29 C6 121.0(9) . .
C1 C29 C6 119.4(8) . .
N2 C30 C57 119.8(16) . .
N2 C30 C43 115.5(9) . .
C57 C30 C43 124.6(14) . .
C3 C31 C4 119.0(10) . .
N10 C32 C25 122.9(10) . .
N9 C33 C40 119.8(11) . .
N10 C34 C17 122.9(10) . .
N12 C35 C56 116.9(13) . .
C38 C36 C27 117.7(9) . .
N5 C37 N14 127.2(10) 8_666 .
N5 C37 C5 114.6(9) 8_666 .
N14 C37 C5 118.0(9) . .
N3 C38 C36 122.6(9) . .
N16 C39 C49 120.1(11) . .
C4 C40 C33 118.6(11) . .
C18 C41 N4 121.2(10) . .
C56 C42 C47 120.5(14) . .
N1 C43 C61 124.3(17) . .
N1 C43 C30 115.3(10) . .
C61 C43 C30 120.3(15) . .
N1 C44 C48 121.8(17) . .
N11 C45 C51 119.3(15) . .
N11 C45 C15 113.8(10) . .
C51 C45 C15 126.8(13) . .
C54 C46 C2 122.8(19) . .
C15 C47 C42 116.0(14) . .
C50 C48 C44 117.5(19) . .
C39 C49 C5 121.4(12) . .
C48 C50 C61 121.6(17) . .
C52 C51 C45 122.0(15) . .
C51 C52 C28 119.9(14) . .
N17 C53 C64 120.5(17) . .
C46 C54 C57 119.7(15) . .
C59 C55 C63 121.3(19) . .
C42 C56 C35 121.5(14) . .
C54 C57 C30 118.4(17) . .
N18 C58 C66 123.5(18) . .
N18 C58 C58 112.2(9) . 8_666
C66 C58 C58 124.2(12) . 8_666
N17 C59 C55 122.8(18) . .
N17 C59 C59 111.1(11) . 8_666
C55 C59 C59 124.0(15) . 8_666
C65 C60 C62 115.5(18) . .
C43 C61 C50 115.0(18) . .
N18 C62 C60 123.6(16) . .
C64 C63 C55 113.3(19) . .
C63 C64 C53 126(2) . .
C60 C65 C66 122.1(16) . .
C65 C66 C58 118.4(19) . .
C15G C11G C12G 115(3) . .
C15G C11G Mn1G 71.5(15) . .
C12G C11G Mn1G 72.8(12) . .
C13G C12G C11G 104(2) . .
C13G C12G Mn1G 72.6(12) . .
C11G C12G Mn1G 68.5(12) . .
C12G C13G C14G 108(2) . .
C12G C13G Mn1G 69.9(11) . .
C14G C13G Mn1G 69.4(11) . .
C13G C14G C15G 112(2) . .
C13G C14G Mn1G 72.9(12) . .
C15G C14G Mn1G 69.7(15) . .
C11G C15G C14G 101(3) . .
C11G C15G Mn1G 69.9(15) . .
C14G C15G Mn1G 71.6(15) . .
C17G Mn1G C16G 93.2(5) . .
C17G Mn1G C18G 93.0(9) . .
C16G Mn1G C18G 93.6(6) . .
C17G Mn1G C11G 123.3(10) . .
C16G Mn1G C11G 95.1(8) . .
C18G Mn1G C11G 142.0(9) . .
C17G Mn1G C15G 89.1(11) . .
C16G Mn1G C15G 117.2(9) . .
C18G Mn1G C15G 148.9(10) . .
C11G Mn1G C15G 38.6(9) . .
C17G Mn1G C14G 93.5(8) . .
C16G Mn1G C14G 154.8(8) . .
C18G Mn1G C14G 110.3(9) . .
C11G Mn1G C14G 61.2(10) . .
C15G Mn1G C14G 38.7(9) . .
C17G Mn1G C12G 155.3(9) . .
C16G Mn1G C12G 104.1(8) . .
C18G Mn1G C12G 103.3(9) . .
C11G Mn1G C12G 38.8(8) . .
C15G Mn1G C12G 67.4(11) . .
C14G Mn1G C12G 63.6(9) . .
C17G Mn1G C13G 126.5(7) . .
C16G Mn1G C13G 140.2(6) . .
C18G Mn1G C13G 88.6(8) . .
C11G Mn1G C13G 61.9(9) . .
C15G Mn1G C13G 65.7(11) . .
C14G Mn1G C13G 37.8(7) . .
C12G Mn1G C13G 37.5(8) . .
O16G C16G Mn1G 179.0(8) . .
O17G C17G Mn1G 174(2) . .
O18G C18G Mn1G 177.8(16) . .
C28G Mn2G C26G 95.5(13) . .
C28G Mn2G C27G 92.1(15) . .
C26G Mn2G C27G 88.7(8) . .
C28G Mn2G C22G 94.0(16) . .
C26G Mn2G C22G 113.1(12) . .
C27G Mn2G C22G 156.7(12) . .
C28G Mn2G C24G 156.9(15) . .
C26G Mn2G C24G 102.2(10) . .
C27G Mn2G C24G 102.9(14) . .
C22G Mn2G C24G 65.5(13) . .
C28G Mn2G C23G 128.4(16) . .
C26G Mn2G C23G 86.5(12) . .
C27G Mn2G C23G 139.5(15) . .
C22G Mn2G C23G 40.6(10) . .
C24G Mn2G C23G 39.8(10) . .
C28G Mn2G C21G 94.2(16) . .
C26G Mn2G C21G 149.8(11) . .
C27G Mn2G C21G 119.4(12) . .
C22G Mn2G C21G 37.7(10) . .
C24G Mn2G C21G 63.1(13) . .
C23G Mn2G C21G 65.2(13) . .
C28G Mn2G C25G 120.9(15) . .
C26G Mn2G C25G 143.5(10) . .
C27G Mn2G C25G 90.9(12) . .
C22G Mn2G C25G 66.7(13) . .
C24G Mn2G C25G 42.6(9) . .
C23G Mn2G C25G 70.5(14) . .
C21G Mn2G C25G 37.1(9) . .
C22G C21G C25G 118(3) . .
C22G C21G Mn2G 68.4(16) . .
C25G C21G Mn2G 73.1(17) . .
C21G C22G C23G 108(3) . .
C21G C22G Mn2G 73.9(17) . .
C23G C22G Mn2G 69.8(16) . .
C24G C23G C22G 104(3) . .
C24G C23G Mn2G 70.1(16) . .
C22G C23G Mn2G 69.6(15) . .
C23G C24G C25G 112(3) . .
C23G C24G Mn2G 70.1(16) . .
C25G C24G Mn2G 72.5(15) . .
C21G C25G C24G 98(3) . .
C21G C25G Mn2G 69.8(17) . .
C24G C25G Mn2G 64.9(14) . .
O26G C26G Mn2G 179.8(10) . .
O27G C27G Mn2G 178(3) . .
O28G C28G Mn2G 165(3) . .
O12N N1N O13N 121.2(14) . .
O12N N1N O11N 121.0(16) . .
O13N N1N O11N 117.8(12) . .
O22N N2N O21N 125.0(12) . .
O22N N2N O23N 118.6(12) . .
O21N N2N O23N 116.3(11) . .
O32N N3N O33N 129(3) . .
O32N N3N O31N 116(3) . .
O33N N3N O31N 114(3) . .
O52N N5N O51N 116(3) . .
O52N N5N O53N 108(4) . .
O51N N5N O53N 136(4) . .
O62N N6N O63N 127(2) . .
O62N N6N O61N 112(2) . .
O63N N6N O61N 118(2) . .
O11W O63N N6N 162(3) . .

loop_
_geom_bond_atom_site_label_1
_geom_bond_atom_site_label_2
_geom_bond_distance
_geom_bond_site_symmetry_2
Pd1 N2 1.997(9) .
Pd1 N1 2.024(9) .
Pd1 N3 2.024(8) .
Pd1 N4 2.049(8) .
Pd2 N11 1.990(8) .
Pd2 N12 2.007(9) .
Pd2 N13 2.031(8) .
Pd2 N10 2.032(8) .
Pd3 N18 1.999(11) .
Pd3 N18 1.999(11) 8_666
Pd3 N9 2.050(10) 8_666
Pd3 N9 2.050(10) .
Pd4 N17 1.993(11) 8_666
Pd4 N17 1.993(11) .
Pd4 N16 2.020(10) .
Pd4 N16 2.020(9) 8_666
N1 C43 1.326(14) .
N1 C44 1.356(17) .
N2 C30 1.318(14) .
N2 C2 1.341(15) .
N3 C38 1.311(13) .
N3 C12 1.332(13) .
N4 C26 1.288(13) .
N4 C41 1.363(12) .
N5 C37 1.319(14) 8_666
N5 C20 1.393(13) .
N6 C16 1.310(13) .
N6 C22 1.356(14) .
N7 C8 1.330(13) .
N7 C22 1.333(13) .
N8 C8 1.361(14) .
N8 C16 1.389(13) .
N9 C3 1.319(13) .
N9 C33 1.321(14) .
N10 C34 1.321(13) .
N10 C32 1.333(13) .
N11 C19 1.351(14) .
N11 C45 1.353(15) .
N12 C15 1.338(14) .
N12 C35 1.354(16) .
N13 C23 1.335(13) .
N13 C21 1.348(13) .
N14 C6 1.325(12) .
N14 C37 1.343(13) .
N15 C20 1.305(13) 8_666
N15 C6 1.355(12) .
N16 C39 1.342(16) .
N16 C10 1.349(15) .
N17 C59 1.334(17) .
N17 C53 1.34(2) .
N18 C58 1.278(17) .
N18 C62 1.36(2) .
C1 C21 1.379(14) .
C1 C29 1.382(14) .
C2 C46 1.428(18) .
C3 C31 1.358(15) .
C4 C31 1.366(15) .
C4 C40 1.374(16) .
C4 C16 1.493(14) .
C5 C49 1.400(14) .
C5 C11 1.428(15) .
C5 C37 1.477(14) .
C6 C29 1.492(13) .
C7 C13 1.389(14) .
C7 C18 1.410(15) .
C7 C22 1.472(14) .
C8 C24 1.488(14) .
C9 C29 1.351(13) .
C9 C23 1.365(14) .
C10 C11 1.392(15) .
C12 C14 1.388(15) .
C13 C26 1.347(14) .
C14 C27 1.394(14) .
C15 C47 1.390(17) .
C15 C45 1.44(2) .
C17 C24 1.382(15) .
C17 C34 1.384(15) .
C18 C41 1.359(15) .
C19 C28 1.385(17) .
C20 N15 1.305(13) 8_666
C20 C27 1.491(15) .
C24 C25 1.399(14) .
C25 C32 1.390(15) .
C27 C36 1.405(16) .
C28 C52 1.39(3) .
C30 C57 1.441(18) .
C30 C43 1.445(19) .
C33 C40 1.407(18) .
C35 C56 1.442(18) .
C36 C38 1.388(15) .
C37 N5 1.319(14) 8_666
C39 C49 1.379(17) .
C42 C56 1.35(2) .
C42 C47 1.40(2) .
C43 C61 1.42(2) .
C44 C48 1.44(3) .
C45 C51 1.38(2) .
C46 C54 1.27(3) .
C48 C50 1.38(3) .
C50 C61 1.45(3) .
C51 C52 1.34(3) .
C53 C64 1.36(2) .
C54 C57 1.38(3) .
C55 C59 1.34(2) .
C55 C63 1.41(3) .
C58 C66 1.36(2) .
C58 C58 1.56(3) 8_666
C59 C59 1.63(4) 8_666
C60 C65 1.33(3) .
C60 C62 1.382(19) .
C63 C64 1.29(3) .
C65 C66 1.35(3) .
C11G C15G 1.38(3) .
C11G C12G 1.40(3) .
C11G Mn1G 2.07(2) .
C12G C13G 1.38(3) .
C12G Mn1G 2.13(2) .
C13G C14G 1.39(3) .
C13G Mn1G 2.162(18) .
C14G C15G 1.39(3) .
C14G Mn1G 2.12(2) .
C15G Mn1G 2.09(3) .
Mn1G C17G 1.763(19) .
Mn1G C16G 1.767(14) .
Mn1G C18G 1.784(16) .
C16G O16G 1.147(16) .
C17G O17G 1.18(2) .
C18G O18G 1.210(18) .
Mn2G C28G 1.65(3) .
Mn2G C26G 1.70(3) .
Mn2G C27G 1.83(3) .
Mn2G C22G 1.99(3) .
Mn2G C24G 1.99(3) .
Mn2G C23G 1.99(3) .
Mn2G C21G 2.05(3) .
Mn2G C25G 2.09(3) .
C21G C22G 1.31(3) .
C21G C25G 1.32(3) .
C22G C23G 1.38(3) .
C23G C24G 1.35(3) .
C24G C25G 1.49(3) .
C26G O26G 1.24(3) .
C27G O27G 1.24(3) .
C28G O28G 1.32(3) .
N1N O12N 1.211(12) .
N1N O13N 1.234(15) .
N1N O11N 1.253(15) .
N2N O22N 1.236(14) .
N2N O21N 1.279(15) .
N2N O23N 1.310(14) .
N3N O32N 1.220(18) .
N3N O33N 1.241(19) .
N3N O31N 1.25(2) .
N5N O52N 1.22(2) .
N5N O51N 1.25(2) .
N5N O53N 1.53(5) .
N6N O62N 1.190(17) .
N6N O63N 1.258(19) .
N6N O61N 1.280(19) .
O63N O11W 1.20(3) .
O4W O4X 1.32(4) .
O8W O8X 1.25(5) .
O10W O10X 0.90(3) .
